data_2243897
loop_
_publ_author_name
'Whited, Matthew T.'
'Ball, Margaret A.'
'Block, Alison'
'Brewster, Benjamin A.'
'Ferrer, LouLou'
'Jin-Lee, Helen J.'
'King, Colby J.'
'North, Jamie D.'
'Shelton, Inger L.'
'Wilson, David G.'

_publ_section_title
;
 Crystal structures of phosphine-supported
 (\h^5^-cyclopentadienyl)molybdenum(II) propionyl complexes
;
_journal_coeditor_code JQ2008
_journal_issue 9
_journal_name_full 'Acta Crystallographica Section E'
_journal_page_first
;
;
_journal_paper_doi 10.1107/S2056989021008008
_journal_volume 77
_journal_year 2021
_chemical_formula_iupac '[Mo (C5 H5) (C3 H5 O) (C21 H21 O3 P) (C O)2], C H2 Cl2'
_chemical_formula_moiety 'C31 H31 Mo O6 P, C H2 Cl2'
_chemical_formula_sum 'C32 H33 Cl2 Mo O6 P'
_chemical_formula_weight 711.39
_chemical_name_common CpMo(CO)2(P(4-MeOPh)3)(COEt)
_chemical_name_systematic
'Dicarbonyl(\h^5^-cyclopentadienyl)propionyl[tris(4-methoxyphenyl)phosphane-\k<i>P</i>]molybdenum(II) dichloromethane solvate'
_space_group_crystal_system triclinic
_space_group_IT_number 2
_space_group_name_Hall '-P 1'
_space_group_name_H-M_alt 'P -1'
_atom_sites_solution_hydrogens geom
_atom_sites_solution_primary dual
_atom_sites_solution_secondary difmap
_cell_angle_alpha 97.660(2)
_cell_angle_beta 104.759(2)
_cell_angle_gamma 107.081(2)
_cell_formula_units_Z 2
_cell_length_a 10.5308(6)
_cell_length_b 12.1305(7)
_cell_length_c 13.6154(8)
_cell_measurement_reflns_used 9554
_cell_measurement_temperature 170.(2)
_cell_measurement_theta_max 36.2946
_cell_measurement_theta_min 3.0250
_cell_volume 1566.43(16)
_computing_cell_refinement
;
SAINT (Bruker, 2019)
;
_computing_data_collection
;
<i>BIS</i> (Bruker, 2019)
;
_computing_data_reduction
;
SAINT (Bruker, 2019)
;
_computing_molecular_graphics
;
Mercury (Macrae <i>et al.</i>,  2020)
;
_computing_publication_material
;
publCIF (Westrip, 2010)
;
_computing_structure_refinement
;
<i>SHELXL2018/3</i> (Sheldrick, 2015b)
;
_computing_structure_solution
;
<i>SHELXT2018/2</i> (Sheldrick, 2015a)
;
_diffrn_ambient_temperature 170.(2)
_diffrn_detector_area_resol_mean 7.3910
_diffrn_measured_fraction_theta_full 0.999
_diffrn_measured_fraction_theta_max 0.999
_diffrn_measurement_device 'Fixed--\c Diffractometer'
_diffrn_measurement_device_type 'Bruker D8 QUEST ECO'
_diffrn_measurement_method '\f and \w scans'
_diffrn_radiation_monochromator 'Curved Graphite'
_diffrn_radiation_type 'Mo K\a'
_diffrn_radiation_wavelength 0.71073
_diffrn_reflns_av_R_equivalents 0.0287
_diffrn_reflns_av_unetI/netI 0.0144
_diffrn_reflns_limit_h_max 15
_diffrn_reflns_limit_h_min -15
_diffrn_reflns_limit_k_max 17
_diffrn_reflns_limit_k_min -17
_diffrn_reflns_limit_l_max 19
_diffrn_reflns_limit_l_min -19
_diffrn_reflns_number 81820
_diffrn_reflns_theta_full 25.24
_diffrn_reflns_theta_max 30.51
_diffrn_reflns_theta_min 2.27
_diffrn_source 'sealed tube'
_diffrn_source_current 20.0
_diffrn_source_power 1.00
_diffrn_source_voltage 50
_exptl_absorpt_coefficient_mu 0.683
_exptl_absorpt_correction_T_max 0.92
_exptl_absorpt_correction_T_min 0.84
_exptl_absorpt_correction_type multi-scan
_exptl_absorpt_process_details
;
(Krause <i>et al.</i>, 2015)
;
_exptl_crystal_colour 'pale yellow'
_exptl_crystal_density_diffrn 1.508
_exptl_crystal_density_method 'not measured'
_exptl_crystal_description block
_exptl_crystal_F_000 728
_exptl_crystal_size_max 0.230
_exptl_crystal_size_mid 0.210
_exptl_crystal_size_min 0.120
_refine_diff_density_max 0.403
_refine_diff_density_min -0.484
_refine_ls_extinction_method none
_refine_ls_goodness_of_fit_ref 1.061
_refine_ls_hydrogen_treatment constr
_refine_ls_matrix_type full
_refine_ls_number_parameters 393
_refine_ls_number_reflns 9578
_refine_ls_number_restraints 0
_refine_ls_restrained_S_all 1.061
_refine_ls_R_factor_all 0.0218
_refine_ls_R_factor_gt 0.0202
_refine_ls_shift/su_max 0.001
_refine_ls_shift/su_mean 0.000
_refine_ls_structure_factor_coef Fsqd
_refine_ls_weighting_details 'w=1/[\s^2^(Fo^2^)+(0.0226P)^2^+0.7135P] where P=(Fo^2^+2Fc^2^)/3'
_refine_ls_weighting_scheme calc
_refine_ls_wR_factor_gt 0.0529
_refine_ls_wR_factor_ref 0.0538
_reflns_number_gt 9053
_reflns_number_total 9578
_reflns_threshold_expression 'I > 2\s(I)'
_cod_data_source_file jq2008sup1.cif
_cod_data_source_block 3
_cod_database_code 2243897

loop_
_space_group_symop_operation_xyz
'x, y, z'
'-x, -y, -z'

loop_
_atom_site_type_symbol
_atom_site_label
_atom_site_fract_x
_atom_site_fract_y
_atom_site_fract_z
_atom_site_U_iso_or_equiv
_atom_site_adp_type
_atom_site_calc_flag
_atom_site_occupancy
_atom_site_disorder_assembly
_atom_site_disorder_group
Mo Mo1 0.52042(2) 0.25393(2) 0.09427(2) 0.01619(3) Uani d 1.0 . .
P P1 0.51816(3) 0.35557(2) 0.26360(2) 0.01580(5) Uani d 1.0 . .
O O1 0.68635(12) 0.51311(8) 0.09342(8) 0.0368(2) Uani d 1.0 . .
O O2 0.71687(11) 0.15626(9) 0.24292(8) 0.0355(2) Uani d 1.0 . .
O O3 0.65766(10) 0.19845(9) -0.07044(7) 0.0330(2) Uani d 1.0 . .
O O4 0.07178(10) 0.57231(9) 0.24125(8) 0.0335(2) Uani d 1.0 . .
O O5 0.41490(10) 0.06671(8) 0.57748(7) 0.03008(19) Uani d 1.0 . .
O O6 1.00779(9) 0.78117(8) 0.52048(7) 0.03004(19) Uani d 1.0 . .
C C1 0.62823(12) 0.41791(10) 0.09761(9) 0.0227(2) Uani d 1.0 . .
C C2 0.64709(12) 0.19679(10) 0.19028(8) 0.0220(2) Uani d 1.0 . .
C C3 0.68821(12) 0.24759(10) 0.02074(9) 0.0233(2) Uani d 1.0 . .
C C4 0.84445(13) 0.30859(12) 0.07936(10) 0.0301(2) Uani d 1.0 . .
H H4A 0.878597 0.383496 0.057367 0.036 Uiso calc 1.0 . .
H H4B 0.857453 0.328655 0.154986 0.036 Uiso calc 1.0 . .
C C5 0.93197(15) 0.23248(14) 0.06042(13) 0.0385(3) Uani d 1.0 . .
H H5A 0.909437 0.164404 0.092354 0.058 Uiso calc 1.0 . .
H H5B 1.031399 0.27963 0.091479 0.058 Uiso calc 1.0 . .
H H5C 0.911323 0.204489 -0.01474 0.058 Uiso calc 1.0 . .
C C6 0.32457(13) 0.07480(10) 0.03752(10) 0.0266(2) Uani d 1.0 . .
H H6 0.313597 0.0047 0.069965 0.032 Uiso calc 1.0 . .
C C7 0.27424(12) 0.16854(10) 0.05911(9) 0.0246(2) Uani d 1.0 . .
H H7 0.222345 0.176265 0.110302 0.03 Uiso calc 1.0 . .
C C8 0.29947(13) 0.24425(11) -0.00983(10) 0.0272(2) Uani d 1.0 . .
H H8 0.266202 0.312821 -0.017144 0.033 Uiso calc 1.0 . .
C C9 0.36793(14) 0.19845(12) -0.07342(9) 0.0309(3) Uani d 1.0 . .
H H9 0.388632 0.227539 -0.13493 0.037 Uiso calc 1.0 . .
C C10 0.38374(14) 0.09369(11) -0.04378(10) 0.0306(3) Uani d 1.0 . .
H H10 0.418501 0.037449 -0.080607 0.037 Uiso calc 1.0 . .
C C11 0.37443(11) 0.41395(9) 0.25087(8) 0.01780(18) Uani d 1.0 . .
C C12 0.35998(12) 0.49063(10) 0.18422(9) 0.0226(2) Uani d 1.0 . .
H H12 0.419737 0.505677 0.142103 0.027 Uiso calc 1.0 . .
C C13 0.26014(12) 0.54555(11) 0.17798(9) 0.0237(2) Uani d 1.0 . .
H H13 0.252561 0.598157 0.132747 0.028 Uiso calc 1.0 . .
C C14 0.17141(12) 0.52242(10) 0.23893(9) 0.0227(2) Uani d 1.0 . .
C C15 0.18237(12) 0.44423(11) 0.30402(9) 0.0248(2) Uani d 1.0 . .
H H15 0.120263 0.426933 0.344156 0.03 Uiso calc 1.0 . .
C C16 0.28358(12) 0.39144(10) 0.31053(9) 0.02147(19) Uani d 1.0 . .
H H16 0.291252 0.339271 0.356177 0.026 Uiso calc 1.0 . .
C C17 0.05341(16) 0.65233(14) 0.17571(14) 0.0397(3) Uani d 1.0 . .
H H17A 0.141582 0.718094 0.192016 0.06 Uiso calc 1.0 . .
H H17B -0.018996 0.683173 0.187415 0.06 Uiso calc 1.0 . .
H H17C 0.025013 0.610782 0.102594 0.06 Uiso calc 1.0 . .
C C18 0.49824(11) 0.26789(9) 0.36153(8) 0.01745(17) Uani d 1.0 . .
C C19 0.40076(12) 0.15263(10) 0.33211(9) 0.0235(2) Uani d 1.0 . .
H H19 0.351772 0.118227 0.26037 0.028 Uiso calc 1.0 . .
C C20 0.37468(13) 0.08818(10) 0.40562(9) 0.0253(2) Uani d 1.0 . .
H H20 0.306101 0.011206 0.384356 0.03 Uiso calc 1.0 . .
C C21 0.44904(12) 0.13610(10) 0.51117(8) 0.02071(19) Uani d 1.0 . .
C C22 0.54956(12) 0.24834(10) 0.54166(8) 0.02109(19) Uani d 1.0 . .
H H22 0.602748 0.280472 0.612987 0.025 Uiso calc 1.0 . .
C C23 0.57210(11) 0.31379(10) 0.46696(8) 0.02006(19) Uani d 1.0 . .
H H23 0.639338 0.391388 0.488536 0.024 Uiso calc 1.0 . .
C C24 0.48069(19) 0.11574(13) 0.68676(10) 0.0395(3) Uani d 1.0 . .
H H24A 0.443749 0.058545 0.725802 0.059 Uiso calc 1.0 . .
H H24B 0.461623 0.188617 0.7061 0.059 Uiso calc 1.0 . .
H H24C 0.581792 0.133654 0.703274 0.059 Uiso calc 1.0 . .
C C25 0.66885(11) 0.48601(9) 0.33776(8) 0.01716(17) Uani d 1.0 . .
C C26 0.65268(12) 0.58564(10) 0.39084(9) 0.0221(2) Uani d 1.0 . .
H H26 0.561347 0.586707 0.38549 0.027 Uiso calc 1.0 . .
C C27 0.76725(12) 0.68248(10) 0.45087(9) 0.0241(2) Uani d 1.0 . .
H H27 0.75409 0.749483 0.485784 0.029 Uiso calc 1.0 . .
C C28 0.90179(12) 0.68197(10) 0.46023(8) 0.02111(19) Uani d 1.0 . .
C C29 0.92037(12) 0.58325(11) 0.40946(9) 0.0246(2) Uani d 1.0 . .
H H29 1.011851 0.581542 0.416595 0.03 Uiso calc 1.0 . .
C C30 0.80430(12) 0.48711(10) 0.34821(9) 0.0231(2) Uani d 1.0 . .
H H30 0.817702 0.420618 0.312657 0.028 Uiso calc 1.0 . .
C C31 1.14412(14) 0.79549(14) 0.51248(11) 0.0366(3) Uani d 1.0 . .
H H31A 1.178982 0.737871 0.54421 0.055 Uiso calc 1.0 . .
H H31B 1.207379 0.875805 0.548891 0.055 Uiso calc 1.0 . .
H H31C 1.139505 0.782624 0.438867 0.055 Uiso calc 1.0 . .
C C32 -0.0396(2) 0.01902(17) 0.26603(16) 0.0533(4) Uani d 1.0 . .
H H32A 0.017643 0.101022 0.305243 0.064 Uiso calc 0.532(15) A 1
H H32B -0.133229 0.018994 0.22801 0.064 Uiso calc 0.532(15) A 1
H H32C -0.117475 0.043473 0.229775 0.064 Uiso calc 0.468(15) A 2
H H32D 0.030037 0.088435 0.319629 0.064 Uiso calc 0.468(15) A 2
Cl Cl1A -0.0560(9) -0.0707(4) 0.3518(4) 0.0661(11) Uani d 0.532(15) A 1
Cl Cl1B -0.1046(5) -0.0962(5) 0.3280(3) 0.0714(6) Uani d 0.468(15) A 2
Cl Cl2 0.03837(4) -0.02605(4) 0.17571(4) 0.05013(10) Uani d 1.0 . .

loop_
_atom_site_aniso_label
_atom_site_aniso_U_11
_atom_site_aniso_U_22
_atom_site_aniso_U_33
_atom_site_aniso_U_12
_atom_site_aniso_U_13
_atom_site_aniso_U_23
Mo1 0.01913(4) 0.01478(4) 0.01330(4) 0.00475(3) 0.00476(3) 0.00160(3)
P1 0.01702(11) 0.01515(11) 0.01494(11) 0.00486(9) 0.00573(9) 0.00235(8)
O1 0.0471(6) 0.0231(4) 0.0411(5) 0.0065(4) 0.0188(5) 0.0125(4)
O2 0.0443(6) 0.0374(5) 0.0274(4) 0.0239(5) 0.0040(4) 0.0076(4)
O3 0.0351(5) 0.0415(5) 0.0210(4) 0.0113(4) 0.0121(4) -0.0003(4)
O4 0.0338(5) 0.0424(5) 0.0407(5) 0.0255(4) 0.0204(4) 0.0176(4)
O5 0.0403(5) 0.0263(4) 0.0217(4) 0.0052(4) 0.0110(4) 0.0102(3)
O6 0.0227(4) 0.0239(4) 0.0318(5) -0.0006(3) 0.0043(3) -0.0042(3)
C1 0.0274(5) 0.0218(5) 0.0199(5) 0.0083(4) 0.0093(4) 0.0050(4)
C2 0.0271(5) 0.0193(5) 0.0183(4) 0.0080(4) 0.0068(4) 0.0005(4)
C3 0.0272(5) 0.0224(5) 0.0216(5) 0.0083(4) 0.0104(4) 0.0039(4)
C4 0.0255(6) 0.0321(6) 0.0292(6) 0.0057(5) 0.0119(5) -0.0018(5)
C5 0.0319(7) 0.0378(7) 0.0445(8) 0.0145(6) 0.0096(6) 0.0034(6)
C6 0.0246(5) 0.0185(5) 0.0283(6) 0.0014(4) 0.0026(4) 0.0013(4)
C7 0.0198(5) 0.0247(5) 0.0238(5) 0.0035(4) 0.0037(4) 0.0029(4)
C8 0.0242(5) 0.0274(6) 0.0249(5) 0.0074(4) 0.0003(4) 0.0068(4)
C9 0.0310(6) 0.0369(7) 0.0157(5) 0.0044(5) 0.0017(4) 0.0027(4)
C10 0.0311(6) 0.0263(6) 0.0237(5) 0.0042(5) 0.0037(5) -0.0077(4)
C11 0.0175(4) 0.0184(4) 0.0171(4) 0.0056(4) 0.0060(3) 0.0027(3)
C12 0.0228(5) 0.0263(5) 0.0234(5) 0.0101(4) 0.0114(4) 0.0094(4)
C13 0.0248(5) 0.0258(5) 0.0250(5) 0.0113(4) 0.0102(4) 0.0097(4)
C14 0.0203(5) 0.0247(5) 0.0244(5) 0.0098(4) 0.0076(4) 0.0038(4)
C15 0.0238(5) 0.0309(6) 0.0254(5) 0.0115(4) 0.0133(4) 0.0091(4)
C16 0.0219(5) 0.0245(5) 0.0206(5) 0.0084(4) 0.0093(4) 0.0075(4)
C17 0.0368(7) 0.0399(7) 0.0557(9) 0.0245(6) 0.0182(7) 0.0213(7)
C18 0.0190(4) 0.0173(4) 0.0168(4) 0.0065(4) 0.0064(3) 0.0038(3)
C19 0.0270(5) 0.0197(5) 0.0178(5) 0.0029(4) 0.0035(4) 0.0027(4)
C20 0.0289(6) 0.0189(5) 0.0222(5) 0.0017(4) 0.0056(4) 0.0044(4)
C21 0.0249(5) 0.0210(5) 0.0202(5) 0.0098(4) 0.0099(4) 0.0073(4)
C22 0.0241(5) 0.0226(5) 0.0157(4) 0.0074(4) 0.0059(4) 0.0035(4)
C23 0.0213(5) 0.0188(4) 0.0181(4) 0.0046(4) 0.0062(4) 0.0029(4)
C24 0.0615(10) 0.0355(7) 0.0211(6) 0.0107(7) 0.0169(6) 0.0103(5)
C25 0.0182(4) 0.0158(4) 0.0169(4) 0.0044(3) 0.0069(3) 0.0020(3)
C26 0.0199(5) 0.0195(5) 0.0263(5) 0.0069(4) 0.0085(4) -0.0001(4)
C27 0.0245(5) 0.0179(5) 0.0276(5) 0.0066(4) 0.0082(4) -0.0013(4)
C28 0.0214(5) 0.0192(5) 0.0187(4) 0.0026(4) 0.0057(4) 0.0020(4)
C29 0.0182(5) 0.0273(5) 0.0252(5) 0.0062(4) 0.0068(4) -0.0010(4)
C30 0.0206(5) 0.0224(5) 0.0244(5) 0.0077(4) 0.0073(4) -0.0028(4)
C31 0.0217(6) 0.0409(7) 0.0324(6) -0.0034(5) 0.0045(5) -0.0004(5)
C32 0.0701(12) 0.0490(10) 0.0572(11) 0.0328(9) 0.0283(9) 0.0210(8)
Cl1A 0.104(3) 0.0631(13) 0.0563(13) 0.0427(15) 0.0394(16) 0.0343(11)
Cl1B 0.0648(14) 0.0990(17) 0.0501(10) 0.0193(13) 0.0146(10) 0.0415(9)
Cl2 0.03877(19) 0.0537(2) 0.0484(2) 0.00556(17) 0.01330(16) 0.00379(18)

loop_
_atom_type_symbol
_atom_type_description
_atom_type_scat_dispersion_real
_atom_type_scat_dispersion_imag
_atom_type_scat_source
C C 0.0033 0.0016 'International Tables Vol C Tables 4.2.6.8 and 6.1.1.4'
H H 0.0000 0.0000 'International Tables Vol C Tables 4.2.6.8 and 6.1.1.4'
Cl Cl 0.1484 0.1585 'International Tables Vol C Tables 4.2.6.8 and 6.1.1.4'
Mo Mo -1.6832 0.6857 'International Tables Vol C Tables 4.2.6.8 and 6.1.1.4'
O O 0.0106 0.0060 'International Tables Vol C Tables 4.2.6.8 and 6.1.1.4'
P P 0.1023 0.0942 'International Tables Vol C Tables 4.2.6.8 and 6.1.1.4'

loop_
_geom_angle_atom_site_label_1
_geom_angle_atom_site_label_2
_geom_angle_atom_site_label_3
_geom_angle_site_symmetry_1
_geom_angle_site_symmetry_3
_geom_angle
_geom_angle_publ_flag
C1 Mo1 C2 . . 106.36(5) y
C1 Mo1 C3 . . 72.49(4) y
C2 Mo1 C3 . . 74.79(4) y
C2 Mo1 C9 . . 140.57(5) ?
C1 Mo1 C9 . . 100.33(5) ?
C3 Mo1 C9 . . 86.50(5) ?
C2 Mo1 C10 . . 106.27(5) ?
C1 Mo1 C10 . . 131.51(5) ?
C3 Mo1 C10 . . 82.71(5) ?
C9 Mo1 C10 . . 35.86(5) ?
C2 Mo1 C8 . . 153.82(5) ?
C1 Mo1 C8 . . 99.03(5) ?
C3 Mo1 C8 . . 120.03(4) ?
C9 Mo1 C8 . . 35.30(5) ?
C10 Mo1 C8 . . 58.80(5) ?
C2 Mo1 C6 . . 96.95(5) ?
C1 Mo1 C6 . . 156.61(5) ?
C3 Mo1 C6 . . 112.97(4) ?
C9 Mo1 C6 . . 58.69(5) ?
C10 Mo1 C6 . . 34.97(5) ?
C8 Mo1 C6 . . 58.10(4) ?
C2 Mo1 C7 . . 119.76(5) ?
C1 Mo1 C7 . . 127.63(5) ?
C3 Mo1 C7 . . 140.20(4) ?
C9 Mo1 C7 . . 58.32(4) ?
C10 Mo1 C7 . . 58.06(4) ?
C8 Mo1 C7 . . 34.79(4) ?
C6 Mo1 C7 . . 34.56(4) ?
C1 Mo1 P1 . . 79.97(3) y
C2 Mo1 P1 . . 79.79(3) y
C3 Mo1 P1 . . 134.90(3) y
C9 Mo1 P1 . . 133.97(4) ?
C10 Mo1 P1 . . 140.75(3) ?
C8 Mo1 P1 . . 98.76(3) ?
C6 Mo1 P1 . . 106.54(3) ?
C7 Mo1 P1 . . 84.85(3) ?
C25 P1 C18 . . 102.11(5) ?
C25 P1 C11 . . 101.79(5) ?
C18 P1 C11 . . 102.80(5) ?
C25 P1 Mo1 . . 117.73(3) ?
C18 P1 Mo1 . . 117.30(3) ?
C11 P1 Mo1 . . 112.88(3) ?
C14 O4 C17 . . 118.55(10) ?
C21 O5 C24 . . 117.63(10) ?
C28 O6 C31 . . 117.18(10) ?
O1 C1 Mo1 . . 175.82(11) ?
O2 C2 Mo1 . . 175.76(10) ?
O3 C3 C4 . . 116.42(11) ?
O3 C3 Mo1 . . 120.75(9) ?
C4 C3 Mo1 . . 122.76(8) ?
C5 C4 C3 . . 113.12(11) ?
C5 C4 H4A . . 109.0 ?
C3 C4 H4A . . 109.0 ?
C5 C4 H4B . . 109.0 ?
C3 C4 H4B . . 109.0 ?
H4A C4 H4B . . 107.8 ?
C4 C5 H5A . . 109.5 ?
C4 C5 H5B . . 109.5 ?
H5A C5 H5B . . 109.5 ?
C4 C5 H5C . . 109.5 ?
H5A C5 H5C . . 109.5 ?
H5B C5 H5C . . 109.5 ?
C10 C6 C7 . . 107.57(11) ?
C10 C6 Mo1 . . 70.11(7) ?
C7 C6 Mo1 . . 72.73(7) ?
C10 C6 H6 . . 126.1 ?
C7 C6 H6 . . 126.1 ?
Mo1 C6 H6 . . 126.1 ?
C6 C7 C8 . . 108.64(11) ?
C6 C7 Mo1 . . 72.71(7) ?
C8 C7 Mo1 . . 71.55(7) ?
C6 C7 H7 . . 125.6 ?
C8 C7 H7 . . 125.6 ?
Mo1 C7 H7 . . 125.6 ?
C9 C8 C7 . . 107.71(11) ?
C9 C8 Mo1 . . 70.54(7) ?
C7 C8 Mo1 . . 73.66(7) ?
C9 C8 H8 . . 126.0 ?
C7 C8 H8 . . 126.0 ?
Mo1 C8 H8 . . 126.0 ?
C8 C9 C10 . . 107.85(11) ?
C8 C9 Mo1 . . 74.16(7) ?
C10 C9 Mo1 . . 72.52(7) ?
C8 C9 H9 . . 125.8 ?
C10 C9 H9 . . 125.8 ?
Mo1 C9 H9 . . 125.8 ?
C6 C10 C9 . . 108.20(11) ?
C6 C10 Mo1 . . 74.93(7) ?
C9 C10 Mo1 . . 71.62(7) ?
C6 C10 H10 . . 125.7 ?
C9 C10 H10 . . 125.7 ?
Mo1 C10 H10 . . 125.7 ?
C12 C11 C16 . . 118.13(10) ?
C12 C11 P1 . . 119.07(8) ?
C16 C11 P1 . . 122.64(8) ?
C13 C12 C11 . . 121.61(10) ?
C13 C12 H12 . . 119.2 ?
C11 C12 H12 . . 119.2 ?
C12 C13 C14 . . 119.18(10) ?
C12 C13 H13 . . 120.4 ?
C14 C13 H13 . . 120.4 ?
O4 C14 C15 . . 115.39(10) ?
O4 C14 C13 . . 124.68(11) ?
C15 C14 C13 . . 119.93(10) ?
C16 C15 C14 . . 120.25(10) ?
C16 C15 H15 . . 119.9 ?
C14 C15 H15 . . 119.9 ?
C15 C16 C11 . . 120.87(10) ?
C15 C16 H16 . . 119.6 ?
C11 C16 H16 . . 119.6 ?
O4 C17 H17A . . 109.5 ?
O4 C17 H17B . . 109.5 ?
H17A C17 H17B . . 109.5 ?
O4 C17 H17C . . 109.5 ?
H17A C17 H17C . . 109.5 ?
H17B C17 H17C . . 109.5 ?
C23 C18 C19 . . 117.86(10) ?
C23 C18 P1 . . 122.10(8) ?
C19 C18 P1 . . 119.96(8) ?
C20 C19 C18 . . 121.19(10) ?
C20 C19 H19 . . 119.4 ?
C18 C19 H19 . . 119.4 ?
C19 C20 C21 . . 120.10(10) ?
C19 C20 H20 . . 120.0 ?
C21 C20 H20 . . 120.0 ?
O5 C21 C22 . . 124.58(10) ?
O5 C21 C20 . . 115.76(10) ?
C22 C21 C20 . . 119.66(10) ?
C21 C22 C23 . . 119.65(10) ?
C21 C22 H22 . . 120.2 ?
C23 C22 H22 . . 120.2 ?
C18 C23 C22 . . 121.48(10) ?
C18 C23 H23 . . 119.3 ?
C22 C23 H23 . . 119.3 ?
O5 C24 H24A . . 109.5 ?
O5 C24 H24B . . 109.5 ?
H24A C24 H24B . . 109.5 ?
O5 C24 H24C . . 109.5 ?
H24A C24 H24C . . 109.5 ?
H24B C24 H24C . . 109.5 ?
C30 C25 C26 . . 117.80(10) ?
C30 C25 P1 . . 120.87(8) ?
C26 C25 P1 . . 121.23(8) ?
C27 C26 C25 . . 121.21(10) ?
C27 C26 H26 . . 119.4 ?
C25 C26 H26 . . 119.4 ?
C26 C27 C28 . . 120.13(10) ?
C26 C27 H27 . . 119.9 ?
C28 C27 H27 . . 119.9 ?
O6 C28 C29 . . 124.40(10) ?
O6 C28 C27 . . 115.94(10) ?
C29 C28 C27 . . 119.66(10) ?
C30 C29 C28 . . 119.63(10) ?
C30 C29 H29 . . 120.2 ?
C28 C29 H29 . . 120.2 ?
C29 C30 C25 . . 121.55(10) ?
C29 C30 H30 . . 119.2 ?
C25 C30 H30 . . 119.2 ?
O6 C31 H31A . . 109.5 ?
O6 C31 H31B . . 109.5 ?
H31A C31 H31B . . 109.5 ?
O6 C31 H31C . . 109.5 ?
H31A C31 H31C . . 109.5 ?
H31B C31 H31C . . 109.5 ?
Cl1A C32 Cl2 . . 112.38(13) ?
Cl2 C32 Cl1B . . 111.88(16) ?
Cl1A C32 H32A . . 109.1 ?
Cl2 C32 H32A . . 109.1 ?
Cl1A C32 H32B . . 109.1 ?
Cl2 C32 H32B . . 109.1 ?
H32A C32 H32B . . 107.9 ?
Cl2 C32 H32C . . 109.2 ?
Cl1B C32 H32C . . 109.2 ?
Cl2 C32 H32D . . 109.2 ?
Cl1B C32 H32D . . 109.2 ?
H32C C32 H32D . . 107.9 ?

loop_
_geom_bond_atom_site_label_1
_geom_bond_atom_site_label_2
_geom_bond_site_symmetry_2
_geom_bond_distance
_geom_bond_publ_flag
Mo1 P1 . 2.4745(3) y
Mo1 C1 . 1.9675(12) y
Mo1 C2 . 1.9658(12) y
Mo1 C3 . 2.2564(11) y
Mo1 C9 . 2.3092(12) ?
Mo1 C10 . 2.3210(12) ?
Mo1 C8 . 2.3562(12) ?
Mo1 C6 . 2.3833(12) ?
Mo1 C7 . 2.3835(11) ?
P1 C25 . 1.8232(11) ?
P1 C18 . 1.8283(11) ?
P1 C11 . 1.8307(11) ?
O1 C1 . 1.1540(15) ?
O2 C2 . 1.1547(15) ?
O3 C3 . 1.2192(14) ?
O4 C14 . 1.3612(14) ?
O4 C17 . 1.4246(17) ?
O5 C21 . 1.3576(13) ?
O5 C24 . 1.4298(16) ?
O6 C28 . 1.3595(13) ?
O6 C31 . 1.4287(16) ?
C3 C4 . 1.5329(17) ?
C4 C5 . 1.5251(19) ?
C4 H4A . 0.99 ?
C4 H4B . 0.99 ?
C5 H5A . 0.98 ?
C5 H5B . 0.98 ?
C5 H5C . 0.98 ?
C6 C10 . 1.4146(18) ?
C6 C7 . 1.4159(17) ?
C6 H6 . 1.0 ?
C7 C8 . 1.4172(17) ?
C7 H7 . 1.0 ?
C8 C9 . 1.4153(19) ?
C8 H8 . 1.0 ?
C9 C10 . 1.426(2) ?
C9 H9 . 1.0 ?
C10 H10 . 1.0 ?
C11 C12 . 1.3963(15) ?
C11 C16 . 1.3970(14) ?
C12 C13 . 1.3920(15) ?
C12 H12 . 0.95 ?
C13 C14 . 1.3942(16) ?
C13 H13 . 0.95 ?
C14 C15 . 1.3908(16) ?
C15 C16 . 1.3863(16) ?
C15 H15 . 0.95 ?
C16 H16 . 0.95 ?
C17 H17A . 0.98 ?
C17 H17B . 0.98 ?
C17 H17C . 0.98 ?
C18 C23 . 1.3925(14) ?
C18 C19 . 1.4026(15) ?
C19 C20 . 1.3823(16) ?
C19 H19 . 0.95 ?
C20 C21 . 1.3974(16) ?
C20 H20 . 0.95 ?
C21 C22 . 1.3876(15) ?
C22 C23 . 1.3959(15) ?
C22 H22 . 0.95 ?
C23 H23 . 0.95 ?
C24 H24A . 0.98 ?
C24 H24B . 0.98 ?
C24 H24C . 0.98 ?
C25 C30 . 1.3928(15) ?
C25 C26 . 1.4009(14) ?
C26 C27 . 1.3830(15) ?
C26 H26 . 0.95 ?
C27 C28 . 1.3917(16) ?
C27 H27 . 0.95 ?
C28 C29 . 1.3914(16) ?
C29 C30 . 1.3905(16) ?
C29 H29 . 0.95 ?
C30 H30 . 0.95 ?
C31 H31A . 0.98 ?
C31 H31B . 0.98 ?
C31 H31C . 0.98 ?
C32 Cl1A . 1.705(3) ?
C32 Cl2 . 1.7561(19) ?
C32 Cl1B . 1.783(4) ?
C32 H32A . 0.99 ?
C32 H32B . 0.99 ?
C32 H32C . 0.99 ?
C32 H32D . 0.99 ?

loop_
_geom_hbond_atom_site_label_D
_geom_hbond_atom_site_label_H
_geom_hbond_atom_site_label_A
_geom_hbond_site_symmetry_A
_geom_hbond_distance_DH
_geom_hbond_distance_HA
_geom_hbond_distance_DA
_geom_hbond_angle_DHA
_geom_hbond_publ_flag
C31 H31B O5 1_665 0.98 2.58 3.4880(16) 154.6 y
C6 H6 O3 2_655 1.00 2.57 3.4555(16) 147.5 y
C8 H8 O1 2_665 1.00 2.45 3.2714(16) 138.7 y
C32 H32B O2 1_455 0.99 2.63 3.418(2) 137.0 y

loop_
_geom_torsion_atom_site_label_1
_geom_torsion_atom_site_label_2
_geom_torsion_atom_site_label_3
_geom_torsion_atom_site_label_4
_geom_torsion_site_symmetry_1
_geom_torsion_site_symmetry_2
_geom_torsion_site_symmetry_3
_geom_torsion_site_symmetry_4
_geom_torsion
_geom_torsion_publ_flag
O3 C3 C4 C5 . . . . -45.68(17) ?
Mo1 C3 C4 C5 . . . . 137.17(10) y
C10 C6 C7 C8 . . . . 1.13(13) ?
Mo1 C6 C7 C8 . . . . 62.95(8) ?
C10 C6 C7 Mo1 . . . . -61.82(8) ?
C6 C7 C8 C9 . . . . -0.97(13) ?
Mo1 C7 C8 C9 . . . . 62.73(8) ?
C6 C7 C8 Mo1 . . . . -63.70(8) ?
C7 C8 C9 C10 . . . . 0.43(14) ?
Mo1 C8 C9 C10 . . . . 65.20(9) ?
C7 C8 C9 Mo1 . . . . -64.78(8) ?
C7 C6 C10 C9 . . . . -0.86(14) ?
Mo1 C6 C10 C9 . . . . -64.38(8) ?
C7 C6 C10 Mo1 . . . . 63.52(8) ?
C8 C9 C10 C6 . . . . 0.27(14) ?
Mo1 C9 C10 C6 . . . . 66.56(9) ?
C8 C9 C10 Mo1 . . . . -66.29(9) ?
C25 P1 C11 C12 . . . . 71.91(9) ?
C18 P1 C11 C12 . . . . 177.41(9) ?
Mo1 P1 C11 C12 . . . . -55.25(9) ?
C25 P1 C11 C16 . . . . -103.61(10) ?
C18 P1 C11 C16 . . . . 1.89(10) ?
Mo1 P1 C11 C16 . . . . 129.22(8) ?
C16 C11 C12 C13 . . . . 1.21(17) ?
P1 C11 C12 C13 . . . . -174.52(9) ?
C11 C12 C13 C14 . . . . -0.71(18) ?
C17 O4 C14 C15 . . . . -179.30(12) ?
C17 O4 C14 C13 . . . . 1.31(19) ?
C12 C13 C14 O4 . . . . 178.64(11) ?
C12 C13 C14 C15 . . . . -0.72(18) ?
O4 C14 C15 C16 . . . . -177.78(11) ?
C13 C14 C15 C16 . . . . 1.64(18) ?
C14 C15 C16 C11 . . . . -1.13(18) ?
C12 C11 C16 C15 . . . . -0.28(17) ?
P1 C11 C16 C15 . . . . 175.28(9) ?
C25 P1 C18 C23 . . . . 10.34(10) ?
C11 P1 C18 C23 . . . . -94.92(9) ?
Mo1 P1 C18 C23 . . . . 140.61(8) ?
C25 P1 C18 C19 . . . . -173.09(9) ?
C11 P1 C18 C19 . . . . 81.66(10) ?
Mo1 P1 C18 C19 . . . . -42.82(10) ?
C23 C18 C19 C20 . . . . 2.47(17) ?
P1 C18 C19 C20 . . . . -174.25(10) ?
C18 C19 C20 C21 . . . . -2.02(19) ?
C24 O5 C21 C22 . . . . 4.22(18) ?
C24 O5 C21 C20 . . . . -175.32(12) ?
C19 C20 C21 O5 . . . . 179.25(11) ?
C19 C20 C21 C22 . . . . -0.32(18) ?
O5 C21 C22 C23 . . . . -177.41(11) ?
C20 C21 C22 C23 . . . . 2.11(17) ?
C19 C18 C23 C22 . . . . -0.64(16) ?
P1 C18 C23 C22 . . . . 176.00(8) ?
C21 C22 C23 C18 . . . . -1.63(17) ?
C18 P1 C25 C30 . . . . 86.31(10) ?
C11 P1 C25 C30 . . . . -167.65(9) ?
Mo1 P1 C25 C30 . . . . -43.70(10) ?
C18 P1 C25 C26 . . . . -90.06(10) ?
C11 P1 C25 C26 . . . . 15.98(10) ?
Mo1 P1 C25 C26 . . . . 139.94(8) ?
C30 C25 C26 C27 . . . . 0.61(17) ?
P1 C25 C26 C27 . . . . 177.08(9) ?
C25 C26 C27 C28 . . . . -0.54(18) ?
C31 O6 C28 C29 . . . . 14.43(17) ?
C31 O6 C28 C27 . . . . -165.75(12) ?
C26 C27 C28 O6 . . . . 179.75(11) ?
C26 C27 C28 C29 . . . . -0.42(18) ?
O6 C28 C29 C30 . . . . -178.90(11) ?
C27 C28 C29 C30 . . . . 1.28(18) ?
C28 C29 C30 C25 . . . . -1.22(19) ?
C26 C25 C30 C29 . . . . 0.27(17) ?
P1 C25 C30 C29 . . . . -176.21(9) ?

_cod_database_fobs_code 2243897
